data_2241374
loop_
_publ_author_name
'Kraft, Bradley M.'
'Brennessel, William W.'
'Ryan, Amy E.'
'Benjamin, Candace K.'

_publ_section_title
;
 Crystal structures of tris[1-oxopyridine-2-olato(1{-})]silicon(IV)
 chloride chloroform-<i>d</i>~1~ disolvate,
 tris[1-oxopyridine-2-olato(1{-})]silicon(IV) chloride acetonitrile
 unquantified solvate, and
 <i>fac</i>-tris[1-oxopyridine-2-thiolato(1{-})]silicon(IV) chloride
 chloroform-<i>d</i>~1~ disolvate
;
_journal_coeditor_code HG5464
_journal_issue 12
_journal_name_full 'Acta Crystallographica Section E'
_journal_page_first 1531
_journal_page_last 1535
_journal_paper_doi 10.1107/S2056989015022203
_journal_volume 71
_journal_year 2015
_chemical_formula_iupac 'C15 H12 N3 O3 S3 Si +, Cl -, 2C D Cl3'
_chemical_formula_moiety 'C15 H12 N3 O3 S3 Si +, Cl -, 2(C D Cl3)'
_chemical_formula_sum 'C17 H12 Cl7 D2 N3 O3 S3 Si'
_chemical_formula_weight 682.74
_chemical_name_common sjfbk44
_chemical_name_systematic
;
<i>fac</i>-Tris[1-oxopyridine-2-thiolato(1-)]silicon(IV) chloride
chloroform-<i>d</i>~1~ disolvate
;
_space_group_crystal_system cubic
_space_group_IT_number 198
_space_group_name_Hall 'P 2ac 2ab 3'
_space_group_name_H-M_alt 'P 21 3'
_symmetry_space_group_name_Hall 'P 2ac 2ab 3'
_symmetry_space_group_name_H-M 'P 21 3'
_atom_sites_solution_hydrogens geom
_atom_sites_solution_primary direct
_atom_sites_solution_secondary difmap
_audit_creation_method SHELXL-2014/7
_cell_angle_alpha 90
_cell_angle_beta 90
_cell_angle_gamma 90
_cell_formula_units_Z 4
_cell_length_a 13.9483(12)
_cell_length_b 13.9483(12)
_cell_length_c 13.9483(12)
_cell_measurement_reflns_used 4002
_cell_measurement_temperature 100.0(5)
_cell_measurement_theta_max 33.81
_cell_measurement_theta_min 2.53
_cell_volume 2713.7(4)
_computing_cell_refinement
;
SAINT (Bruker, 2013)
;
_computing_data_collection
;
APEX2 (Bruker, 2014)
;
_computing_data_reduction
;
SAINT (Bruker, 2013)
;
_computing_molecular_graphics
;
SHELXTL (Sheldrick, 2008)
;
_computing_publication_material
;
SHELXTL (Sheldrick, 2008)
;
_computing_structure_refinement
;
SHELXL2014 (Sheldrick, 2015)
;
_computing_structure_solution
;
SIR2011 (Burla <i>et al.</i>,  2012)
;
_diffrn_ambient_temperature 100.0(5)
_diffrn_measured_fraction_theta_full 1.000
_diffrn_measured_fraction_theta_max 0.992
_diffrn_measurement_device_type 'Bruker SMART APEXII CCD Platform'
_diffrn_measurement_method '\w scans'
_diffrn_radiation_type MoK\a
_diffrn_radiation_wavelength 0.71073
_diffrn_reflns_av_R_equivalents 0.0586
_diffrn_reflns_limit_h_max 24
_diffrn_reflns_limit_h_min -24
_diffrn_reflns_limit_k_max 24
_diffrn_reflns_limit_k_min -23
_diffrn_reflns_limit_l_max 24
_diffrn_reflns_limit_l_min -23
_diffrn_reflns_number 66318
_diffrn_reflns_theta_full 37.785
_diffrn_reflns_theta_max 38.537
_diffrn_reflns_theta_min 2.065
_exptl_absorpt_coefficient_mu 1.034
_exptl_absorpt_correction_T_max 0.7476
_exptl_absorpt_correction_T_min 0.6805
_exptl_absorpt_correction_type multi-scan
_exptl_absorpt_process_details
;
(SADABS; Sheldrick, 2014)
;
_exptl_crystal_colour 'pale yellow'
_exptl_crystal_density_diffrn 1.671
_exptl_crystal_description tetrahedron
_exptl_crystal_F_000 1368
_exptl_crystal_size_max 0.18
_exptl_crystal_size_mid 0.18
_exptl_crystal_size_min 0.18
_refine_diff_density_max 0.879
_refine_diff_density_min -0.668
_refine_ls_abs_structure_details
;
Flack <i>x</i> determined using 1775 quotients
[(<i>I</i>^+^)-(<i>I</i>^-^)]/[(<i>I</i>^+^)+(<i>I</i>^-^)]
(Parsons <i>et al.</i>,  2013)
;
_refine_ls_abs_structure_Flack -0.018(18)
_refine_ls_extinction_method none
_refine_ls_goodness_of_fit_ref 1.032
_refine_ls_hydrogen_treatment constr
_refine_ls_matrix_type full
_refine_ls_number_parameters 103
_refine_ls_number_reflns 5067
_refine_ls_number_restraints 0
_refine_ls_restrained_S_all 1.032
_refine_ls_R_factor_all 0.0481
_refine_ls_R_factor_gt 0.0370
_refine_ls_shift/su_max 0.001
_refine_ls_shift/su_mean 0.000
_refine_ls_structure_factor_coef Fsqd
_refine_ls_weighting_details 'w=1/[\s^2^(Fo^2^)+(0.0387P)^2^+1.2622P] where P=(Fo^2^+2Fc^2^)/3'
_refine_ls_weighting_scheme calc
_refine_ls_wR_factor_gt 0.0821
_refine_ls_wR_factor_ref 0.0879
_reflns_number_gt 4360
_reflns_number_total 5067
_reflns_threshold_expression 'I > 2\s(I)'
_cod_data_source_file hg5464sup1.cif
_cod_data_source_block III
_cod_original_cell_volume 2713.7(7)
_cod_database_code 2241374
_shelx_space_group_comment
;
The symmetry employed for this shelxl refinement is uniquely defined
by the following loop, which should always be used as a source of
symmetry information in preference to the above space-group names.
They are only intended as comments.
;
_shelx_estimated_absorpt_t_min 0.836
_shelx_estimated_absorpt_t_max 0.836

loop_
_space_group_symop_operation_xyz
'x, y, z'
'-x+1/2, -y, z+1/2'
'-x, y+1/2, -z+1/2'
'x+1/2, -y+1/2, -z'
'z, x, y'
'z+1/2, -x+1/2, -y'
'-z+1/2, -x, y+1/2'
'-z, x+1/2, -y+1/2'
'y, z, x'
'-y, z+1/2, -x+1/2'
'y+1/2, -z+1/2, -x'
'-y+1/2, -z, x+1/2'

loop_
_atom_site_type_symbol
_atom_site_label
_atom_site_fract_x
_atom_site_fract_y
_atom_site_fract_z
_atom_site_U_iso_or_equiv
_atom_site_adp_type
_atom_site_calc_flag
_atom_site_occupancy
Cl Cl1 0.47976(3) -0.02024(3) 0.52024(3) 0.01864(13) Uani d 1
Si Si1 0.48307(3) 0.48307(3) 0.48307(3) 0.01248(14) Uani d 1
S S1 0.47110(3) 0.49896(3) 0.64425(3) 0.01526(8) Uani d 1
O O1 0.45832(11) 0.35879(9) 0.49722(10) 0.0153(2) Uani d 1
N N1 0.46124(12) 0.31975(11) 0.58645(11) 0.0138(2) Uani d 1
C C1 0.46796(14) 0.37754(13) 0.66485(13) 0.0146(3) Uani d 1
C C2 0.47203(16) 0.33345(14) 0.75505(14) 0.0190(3) Uani d 1
H H2 0.4772 0.3713 0.8114 0.023 Uiso calc 1
C C3 0.46853(18) 0.23462(15) 0.76169(15) 0.0220(4) Uani d 1
H H3 0.4708 0.2045 0.8228 0.026 Uiso calc 1
C C4 0.46163(15) 0.17883(14) 0.67861(15) 0.0187(3) Uani d 1
H H4 0.4592 0.1109 0.6831 0.022 Uiso calc 1
C C5 0.45834(14) 0.22276(13) 0.59068(14) 0.0161(3) Uani d 1
H H5 0.4541 0.1858 0.5337 0.019 Uiso calc 1
C C6 0.30918(15) 0.30918(15) 0.30918(15) 0.0212(6) Uani d 1
D D6 0.3506 0.3506 0.3506 0.025 Uiso calc 1
Cl Cl2 0.30061(7) 0.19603(5) 0.36357(6) 0.04462(19) Uani d 1
C C7 0.12879(19) 0.37121(19) 0.62879(19) 0.0264(7) Uani d 1
D D7 0.0874 0.4126 0.5874 0.032 Uiso calc 1
Cl Cl3 0.21080(7) 0.44529(6) 0.68782(8) 0.0511(2) Uani d 1

loop_
_atom_site_aniso_label
_atom_site_aniso_U_11
_atom_site_aniso_U_22
_atom_site_aniso_U_33
_atom_site_aniso_U_12
_atom_site_aniso_U_13
_atom_site_aniso_U_23
Cl1 0.01864(13) 0.01864(13) 0.01864(13) 0.00093(14) -0.00093(14) -0.00093(14)
Si1 0.01248(14) 0.01248(14) 0.01248(14) -0.00028(14) -0.00028(14) -0.00028(14)
S1 0.01940(18) 0.01277(16) 0.01360(16) -0.00101(14) 0.00168(14) -0.00190(13)
O1 0.0215(6) 0.0125(5) 0.0121(5) -0.0009(4) -0.0009(4) 0.0005(4)
N1 0.0148(6) 0.0134(6) 0.0132(6) 0.0002(5) 0.0003(5) 0.0004(5)
C1 0.0158(7) 0.0144(6) 0.0137(6) 0.0004(5) 0.0008(5) -0.0009(5)
C2 0.0252(9) 0.0184(7) 0.0134(7) 0.0009(7) 0.0013(7) 0.0004(6)
C3 0.0300(10) 0.0182(8) 0.0176(8) 0.0021(8) -0.0003(7) 0.0049(6)
C4 0.0218(8) 0.0144(7) 0.0201(8) 0.0008(6) 0.0004(7) 0.0028(6)
C5 0.0177(7) 0.0130(7) 0.0178(7) 0.0005(5) -0.0005(6) -0.0001(5)
C6 0.0212(6) 0.0212(6) 0.0212(6) -0.0019(7) -0.0019(7) -0.0019(7)
Cl2 0.0654(5) 0.0202(3) 0.0482(4) 0.0016(3) 0.0125(4) 0.0041(3)
C7 0.0264(7) 0.0264(7) 0.0264(7) -0.0015(8) 0.0015(8) -0.0015(8)
Cl3 0.0493(5) 0.0432(4) 0.0610(5) -0.0147(3) -0.0130(4) -0.0089(4)

loop_
_atom_type_symbol
_atom_type_description
_atom_type_scat_dispersion_real
_atom_type_scat_dispersion_imag
_atom_type_scat_source
C C 0.0033 0.0016 'International Tables Vol C Tables 4.2.6.8 and 6.1.1.4'
H H 0.0000 0.0000 'International Tables Vol C Tables 4.2.6.8 and 6.1.1.4'
D D 0.0000 0.0000 'International Tables Vol C Tables 4.2.6.8 and 6.1.1.4'
N N 0.0061 0.0033 'International Tables Vol C Tables 4.2.6.8 and 6.1.1.4'
O O 0.0106 0.0060 'International Tables Vol C Tables 4.2.6.8 and 6.1.1.4'
Si Si 0.0817 0.0704 'International Tables Vol C Tables 4.2.6.8 and 6.1.1.4'
S S 0.1246 0.1234 'International Tables Vol C Tables 4.2.6.8 and 6.1.1.4'
Cl Cl 0.1484 0.1585 'International Tables Vol C Tables 4.2.6.8 and 6.1.1.4'

loop_
_geom_angle_atom_site_label_1
_geom_angle_atom_site_label_2
_geom_angle_atom_site_label_3
_geom_angle_site_symmetry_1
_geom_angle_site_symmetry_3
_geom_angle
_geom_angle_publ_flag
O1 Si1 O1 9 5 86.60(7) ?
O1 Si1 O1 9 . 86.59(7) ?
O1 Si1 O1 5 . 86.59(7) ?
O1 Si1 S1 9 . 96.31(5) ?
O1 Si1 S1 5 . 174.00(5) ?
O1 Si1 S1 . . 88.33(4) y
O1 Si1 S1 9 9 88.33(4) ?
O1 Si1 S1 5 9 96.31(5) ?
O1 Si1 S1 . 9 174.00(5) y
S1 Si1 S1 . 9 89.04(3) ?
O1 Si1 S1 9 5 174.00(5) ?
O1 Si1 S1 5 5 88.33(4) ?
O1 Si1 S1 . 5 96.31(5) ?
S1 Si1 S1 . 5 89.04(3) ?
S1 Si1 S1 9 5 89.04(3) ?
C1 S1 Si1 . . 94.09(6) ?
N1 O1 Si1 . . 119.10(11) ?
C5 N1 O1 . . 116.05(15) ?
C5 N1 C1 . . 123.93(16) ?
O1 N1 C1 . . 120.02(14) ?
N1 C1 C2 . . 117.64(16) ?
N1 C1 S1 . . 116.80(13) ?
C2 C1 S1 . . 125.56(14) ?
C3 C2 C1 . . 119.75(18) ?
C3 C2 H2 . . 120.1 ?
C1 C2 H2 . . 120.1 ?
C2 C3 C4 . . 120.09(18) ?
C2 C3 H3 . . 120.0 ?
C4 C3 H3 . . 120.0 ?
C5 C4 C3 . . 119.64(17) ?
C5 C4 H4 . . 120.2 ?
C3 C4 H4 . . 120.2 ?
N1 C5 C4 . . 118.94(17) ?
N1 C5 H5 . . 120.5 ?
C4 C5 H5 . . 120.5 ?
Cl2 C6 Cl2 9 5 110.91(11) ?
Cl2 C6 Cl2 9 . 110.91(11) ?
Cl2 C6 Cl2 5 . 110.91(11) ?
Cl2 C6 D6 9 . 108.0 ?
Cl2 C6 D6 5 . 108.0 ?
Cl2 C6 D6 . . 108.0 ?
Cl3 C7 Cl3 6_456 12_565 110.93(14) ?
Cl3 C7 Cl3 6_456 . 110.93(14) ?
Cl3 C7 Cl3 12_565 . 110.93(14) ?
Cl3 C7 D7 6_456 . 108.0 ?
Cl3 C7 D7 12_565 . 108.0 ?
Cl3 C7 D7 . . 108.0 ?

loop_
_geom_bond_atom_site_label_1
_geom_bond_atom_site_label_2
_geom_bond_site_symmetry_2
_geom_bond_distance
_geom_bond_publ_flag
Si1 O1 9 1.7784(14) ?
Si1 O1 5 1.7784(14) ?
Si1 O1 . 1.7784(14) y
Si1 S1 . 2.2654(7) y
Si1 S1 9 2.2654(7) ?
Si1 S1 5 2.2654(7) ?
S1 C1 . 1.7184(19) ?
O1 N1 . 1.359(2) ?
N1 C5 . 1.355(2) ?
N1 C1 . 1.362(2) ?
C1 C2 . 1.402(3) ?
C2 C3 . 1.383(3) ?
C2 H2 . 0.9500 ?
C3 C4 . 1.399(3) ?
C3 H3 . 0.9500 ?
C4 C5 . 1.372(3) ?
C4 H4 . 0.9500 ?
C5 H5 . 0.9500 ?
C6 Cl2 9 1.7552(13) ?
C6 Cl2 5 1.7552(13) ?
C6 Cl2 . 1.7552(13) ?
C6 D6 . 1.0000 ?
C7 Cl3 6_456 1.7476(16) ?
C7 Cl3 12_565 1.7476(16) ?
C7 Cl3 . 1.7476(16) ?
C7 D7 . 1.0000 ?

loop_
_geom_torsion_atom_site_label_1
_geom_torsion_atom_site_label_2
_geom_torsion_atom_site_label_3
_geom_torsion_atom_site_label_4
_geom_torsion_site_symmetry_1
_geom_torsion
O1 Si1 O1 N1 9 -108.75(16)
O1 Si1 O1 N1 5 164.47(14)
S1 Si1 O1 N1 . -12.32(12)
S1 Si1 O1 N1 5 76.53(13)
Si1 O1 N1 C5 . -168.92(13)
Si1 O1 N1 C1 . 10.3(2)
C5 N1 C1 C2 . 0.0(3)
O1 N1 C1 C2 . -179.14(18)
C5 N1 C1 S1 . 179.76(15)
O1 N1 C1 S1 . 0.7(2)
Si1 S1 C1 N1 . -7.82(15)
Si1 S1 C1 C2 . 171.97(18)
N1 C1 C2 C3 . -0.4(3)
S1 C1 C2 C3 . 179.79(18)
C1 C2 C3 C4 . 0.5(4)
C2 C3 C4 C5 . 0.0(4)
O1 N1 C5 C4 . 179.61(17)
C1 N1 C5 C4 . 0.5(3)
C3 C4 C5 N1 . -0.4(3)

_cod_database_fobs_code 2241374
